data_4326946
loop_
_publ_author_name
'Koshiro Nishi'
'Naohide Matsumoto'
'Seiichiro Iijima'
'Malcolm A. Halcrow'
'Yukinari Sunatsuki'
'Masaaki Kojima'

_publ_contact_author_email naohide@aster.sci.kumamoto-u.ac.jp
_publ_contact_author_fax +81-96-342-3390
_publ_contact_author_name 'Naohide Matsumoto'
_publ_contact_author_phone +81-96-342-3390
_publ_section_title
;
 A Hydrogen Bond Motif Giving a Variety of Supramolecular Assembly
 Structures and Spin-Crossover Behaviors
;
_journal_name_full 'Inorganic Chemistry'
_journal_page_first 11303
_journal_page_last 11305
_journal_paper_doi 10.1021/ic201993z
_journal_volume 50
_journal_year 2011
_chemical_absolute_configuration 'CHOOSE rm ad rmad syn or unk'
_chemical_formula_moiety 'C30 H51 Cl F6 Fe N9 P '
_chemical_formula_sum 'C30 H51 Cl F6 Fe N9 P'
_chemical_formula_weight 774.06
_space_group_IT_number 218
_symmetry_cell_setting cubic
_symmetry_Int_Tables_number 218
_symmetry_space_group_name_Hall 'P -4n 2 3'
_symmetry_space_group_name_H-M 'P -4 3 n'
_cell_angle_alpha 90.0000
_cell_angle_beta 90.0000
_cell_angle_gamma 90.0000
_cell_formula_units_Z 8
_cell_length_a 20.201(4)
_cell_length_b 20.201(4)
_cell_length_c 20.201(4)
_cell_measurement_reflns_used 22733
_cell_measurement_temperature 296.1
_cell_measurement_theta_max 27.4
_cell_measurement_theta_min 3.0
_cell_volume 8244(3)
_computing_cell_refinement PROCESS-AUTO
_computing_data_collection PROCESS-AUTO
_computing_data_reduction CrystalStructure
_computing_publication_material 'CrystalStructure 3.8'
_computing_structure_refinement CRYSTALS
_computing_structure_solution SHELXS97
_diffrn_ambient_temperature 296.1
_diffrn_detector_area_resol_mean 10.00
_diffrn_measured_fraction_theta_full 0.997
_diffrn_measured_fraction_theta_max 0.997
_diffrn_measurement_device_type 'Rigaku RAXIS-RAPID'
_diffrn_measurement_method \w
_diffrn_radiation_type 'Mo K\a'
_diffrn_radiation_wavelength 0.71075
_diffrn_reflns_av_R_equivalents 0.149
_diffrn_reflns_limit_h_max 26
_diffrn_reflns_limit_h_min -26
_diffrn_reflns_limit_k_max 26
_diffrn_reflns_limit_k_min -25
_diffrn_reflns_limit_l_max 26
_diffrn_reflns_limit_l_min -26
_diffrn_reflns_number 75911
_diffrn_reflns_theta_full 27.48
_diffrn_reflns_theta_max 27.48
_exptl_absorpt_coefficient_mu 0.527
_exptl_absorpt_correction_T_max 0.875
_exptl_absorpt_correction_T_min 0.292
_exptl_absorpt_correction_type multi-scan
_exptl_absorpt_process_details
;
    Higashi, T. (1995). Program for Absorption Correction.
    Rigaku Corporation, Tokyo, Japan.
;
_exptl_crystal_colour orange
_exptl_crystal_density_diffrn 1.247
_exptl_crystal_description block
_exptl_crystal_F_000 3248.00
_exptl_crystal_size_max 0.31
_exptl_crystal_size_mid 0.30
_exptl_crystal_size_min 0.25
_refine_diff_density_max 2.58
_refine_diff_density_min -1.57
_refine_ls_abs_structure_details 'Flack, H. D. (1983), Acta Cryst. A39, 876-881.  1438 Friedel Pairs'
_refine_ls_abs_structure_Flack 0.04(3)
_refine_ls_extinction_method none
_refine_ls_goodness_of_fit_ref 1.005
_refine_ls_hydrogen_treatment refall
_refine_ls_number_parameters 161
_refine_ls_number_reflns 3153
_refine_ls_R_factor_gt 0.0431
_refine_ls_shift/su_max 0.0000
_refine_ls_structure_factor_coef Fsqd
_refine_ls_weighting_details 'w = 1/[0.0001Fo^2^ + 0.3830\s(Fo^2^)]/(4Fo^2^)'
_refine_ls_weighting_scheme calc
_refine_ls_wR_factor_ref 0.0980
_reflns_number_gt 790
_reflns_number_total 3153
_reflns_threshold_expression F^2^>2.0\s(F^2^)
_cod_data_source_file ic201993z_si_002_1.cif
_cod_data_source_block '_HL(Pentyl)PF6'
_cod_original_cell_volume 8243(2)
_cod_original_formula_sum 'C30 H51 Cl F6 Fe N9 P '
_cod_database_code 4326946

loop_
_symmetry_equiv_pos_site_id
_symmetry_equiv_pos_as_xyz
1 +X,+Y,+Z
2 +Y,+Z,+X
3 +Z,+X,+Y
4 1/2+Y,1/2-X,1/2-Z
5 1/2+Z,1/2-Y,1/2-X
6 1/2+X,1/2-Z,1/2-Y
7 -X,-Y,+Z
8 -Z,+X,-Y
9 -X,+Y,-Z
10 -Y,-Z,+X
11 -Z,-X,+Y
12 1/2-Y,1/2+X,1/2-Z
13 1/2-Z,1/2+Y,1/2-X
14 1/2-X,1/2+Z,1/2-Y
15 -Y,+Z,-X
16 1/2+Z,1/2+Y,1/2+X
17 1/2+X,1/2+Z,1/2+Y
18 1/2+Y,1/2+X,1/2+Z
19 +Y,-Z,-X
20 1/2-Y,1/2-X,1/2+Z
21 1/2-Z,1/2-Y,1/2+X
22 1/2-X,1/2-Z,1/2+Y
23 +X,-Y,-Z
24 +Z,-X,-Y

loop_
_atom_site_label
_atom_site_type_symbol
_atom_site_fract_x
_atom_site_fract_y
_atom_site_fract_z
_atom_site_U_iso_or_equiv
_atom_site_adp_type
_atom_site_occupancy
_atom_site_symmetry_multiplicity
_atom_site_calc_flag
_atom_site_refinement_flags
Fe(1) Fe 0.30706(3) 0.69294(3) 0.30706(3) 0.07141(15) Uani 1.00 3 d S
Cl(1) Cl 0.33727(5) 0.66272(5) 0.66272(5) 0.0862(3) Uani 1.00 3 d S
P(1) P 0.5000 0.5000 0.5000 0.1099(8) Uani 1.00 12 d S
P(2) P 0.5000 1.0000 0.2500 0.181(2) Uani 1.00 4 d S
F(1) F 0.5619(5) 0.4477(6) 0.5000(2) 0.303(4) Uiso 0.75 1 d P
F(2) F 0.4698(4) 1.0670(4) 0.2740(6) 0.179(3) Uiso 0.50 1 d P
F(3) F 0.5381(5) 0.9894(6) 0.1768(5) 0.249(5) Uiso 0.50 1 d P
F(4) F 0.4292(5) 0.9883(5) 0.2815(6) 0.227(4) Uiso 0.50 1 d P
N(1) N 0.2827(3) 0.6807(2) 0.5189(2) 0.1017(18) Uani 1.00 1 d .
N(2) N 0.2943(2) 0.6904(2) 0.41364(18) 0.0775(14) Uani 1.00 1 d .
N(3) N 0.19897(16) 0.6906(2) 0.3187(2) 0.0810(13) Uani 1.00 1 d .
C(1) C 0.3974(2) 0.6919(2) 0.4794(2) 0.113(2) Uani 1.00 1 d .
C(2) C 0.3243(2) 0.6881(2) 0.4695(3) 0.082(2) Uani 1.00 1 d .
C(3) C 0.2202(3) 0.6790(2) 0.4954(3) 0.108(2) Uani 1.00 1 d .
C(4) C 0.2285(3) 0.6844(2) 0.4292(2) 0.080(2) Uani 1.00 1 d .
C(5) C 0.1784(2) 0.6849(2) 0.3787(3) 0.0855(19) Uani 1.00 1 d .
C(6) C 0.1463(2) 0.6909(2) 0.2666(2) 0.106(2) Uani 1.00 1 d .
C(7) C 0.1321(3) 0.6238(3) 0.2407(3) 0.142(2) Uani 1.00 1 d .
C(8) C 0.0822(5) 0.6283(5) 0.1811(5) 0.215(4) Uani 1.00 1 d .
C(9) C 0.0762(6) 0.5869(7) 0.1449(5) 0.326(8) Uani 1.00 1 d .
C(10) C 0.0248(4) 0.5979(5) 0.0880(4) 0.315(6) Uani 1.00 1 d .
H(1) H 0.2948 0.6771 0.5642 0.122 Uiso 1.00 1 c R
H(2) H 0.4156 0.6486 0.4781 0.135 Uiso 1.00 1 c R
H(3) H 0.4165 0.7180 0.4453 0.135 Uiso 1.00 1 c R
H(4) H 0.4065 0.7115 0.5212 0.135 Uiso 1.00 1 c R
H(5) H 0.1800 0.6749 0.5195 0.129 Uiso 1.00 1 c R
H(6) H 0.1327 0.6811 0.3890 0.102 Uiso 1.00 1 c R
H(7) H 0.1605 0.7182 0.2309 0.127 Uiso 1.00 1 c R
H(8) H 0.1069 0.7087 0.2851 0.127 Uiso 1.00 1 c R
H(9) H 0.1132 0.5976 0.2749 0.170 Uiso 1.00 1 c R
H(10) H 0.1721 0.6040 0.2260 0.170 Uiso 1.00 1 c R
H(11) H 0.0949 0.6660 0.1560 0.258 Uiso 1.00 1 c R
H(12) H 0.0397 0.6357 0.1999 0.258 Uiso 1.00 1 c R
H(13) H 0.0628 0.5487 0.1689 0.392 Uiso 1.00 1 c R
H(14) H 0.1181 0.5790 0.1250 0.392 Uiso 1.00 1 c R
H(15) H 0.0465 0.6167 0.0507 0.378 Uiso 1.00 1 c R
H(16) H 0.0057 0.5567 0.0759 0.378 Uiso 1.00 1 c R
H(17) H -0.0089 0.6271 0.1028 0.378 Uiso 1.00 1 c R

loop_
_atom_site_aniso_label
_atom_site_aniso_U_11
_atom_site_aniso_U_22
_atom_site_aniso_U_33
_atom_site_aniso_U_12
_atom_site_aniso_U_13
_atom_site_aniso_U_23
Fe(1) 0.0714(3) 0.0714(3) 0.0714(3) 0.0018(3) -0.0018(3) 0.0018(3)
Cl(1) 0.0862(6) 0.0862(6) 0.0862(6) -0.0004(6) -0.0004(6) 0.0004(6)
P(1) 0.1099(16) 0.1099(16) 0.1099(16) 0.0000 0.0000 0.0000
P(2) 0.127(2) 0.127(2) 0.288(7) 0.0000 0.0000 0.0000
N(1) 0.135(4) 0.106(3) 0.065(2) -0.005(3) 0.011(3) 0.004(2)
N(2) 0.064(3) 0.087(3) 0.082(2) 0.005(2) 0.002(2) 0.010(2)
N(3) 0.069(2) 0.084(2) 0.090(3) 0.001(2) -0.006(2) 0.008(2)
C(1) 0.128(5) 0.130(5) 0.081(4) 0.023(4) -0.020(3) -0.003(3)
C(2) 0.080(4) 0.081(3) 0.086(3) 0.008(3) -0.012(3) 0.006(3)
C(3) 0.084(4) 0.120(5) 0.119(5) -0.000(3) 0.006(4) -0.022(4)
C(4) 0.091(4) 0.083(3) 0.066(3) -0.001(3) 0.012(3) -0.002(3)
C(5) 0.065(3) 0.094(3) 0.098(4) 0.017(3) 0.004(3) -0.001(3)
C(6) 0.086(3) 0.118(4) 0.114(4) -0.009(4) -0.015(3) 0.043(4)
C(7) 0.115(5) 0.159(6) 0.153(5) -0.021(4) -0.028(4) -0.034(5)
C(8) 0.186(8) 0.258(11) 0.202(10) -0.033(7) -0.089(8) -0.086(8)
C(9) 0.318(14) 0.46(2) 0.200(12) 0.061(14) -0.165(10) -0.064(12)
C(10) 0.347(12) 0.388(16) 0.209(8) -0.097(10) -0.153(9) 0.013(9)

loop_
_atom_type_symbol
_atom_type_description
_atom_type_scat_dispersion_real
_atom_type_scat_dispersion_imag
_atom_type_scat_source
C C 0.003 0.002
;
International Tables for Crystallography
(1992, Vol. C, Tables 4.2.6.8 and 6.1.1.4)
;
H H 0.000 0.000
;
International Tables for Crystallography
(1992, Vol. C, Table 6.1.1.4)
;
N N 0.006 0.003
;
International Tables for Crystallography
(1992, Vol. C, Tables 4.2.6.8 and 6.1.1.4)
;
Cl Cl 0.148 0.159
;
International Tables for Crystallography
(1992, Vol. C, Tables 4.2.6.8 and 6.1.1.4)
;
P P 0.102 0.094
;
International Tables for Crystallography
(1992, Vol. C, Tables 4.2.6.8 and 6.1.1.4)
;
F F 0.017 0.010
;
International Tables for Crystallography
(1992, Vol. C, Tables 4.2.6.8 and 6.1.1.4)
;
Fe Fe 0.346 0.844
;
International Tables for Crystallography
(1992, Vol. C, Tables 4.2.6.8 and 6.1.1.4)
;

loop_
_geom_angle_atom_site_label_1
_geom_angle_atom_site_label_2
_geom_angle_atom_site_label_3
_geom_angle
_geom_angle_publ_flag
_geom_angle_site_symmetry_1
_geom_angle_site_symmetry_3
N(2) Fe(1) N(2) 95.59(14) yes . 10_665
N(2) Fe(1) N(2) 95.59(15) yes . 24_566
N(2) Fe(1) N(3) 77.00(17) yes . .
N(2) Fe(1) N(3) 170.63(15) yes . 10_665
N(2) Fe(1) N(3) 90.89(16) yes . 24_566
N(2) Fe(1) N(2) 95.59(16) yes 10_665 24_566
N(2) Fe(1) N(3) 90.89(15) yes 10_665 .
N(2) Fe(1) N(3) 77.00(14) yes 10_665 10_665
N(2) Fe(1) N(3) 170.63(15) yes 10_665 24_566
N(2) Fe(1) N(3) 170.63(15) yes 24_566 .
N(2) Fe(1) N(3) 90.89(13) yes 24_566 10_665
N(2) Fe(1) N(3) 77.00(13) yes 24_566 24_566
N(3) Fe(1) N(3) 97.18(15) yes . 10_665
N(3) Fe(1) N(3) 97.18(13) yes . 24_566
N(3) Fe(1) N(3) 97.18(16) yes 10_665 24_566
F(1) P(1) F(1) 119.5(4) yes . 2_555
F(1) P(1) F(1) 119.5(4) yes . 3_555
F(1) P(1) F(1) 180.0(6) yes . 7_665
F(1) P(1) F(1) 119.5(4) yes . 8_656
F(1) P(1) F(1) 99.6(5) yes . 9_656
F(1) P(1) F(1) 60.5(4) yes . 10_665
F(1) P(1) F(1) 60.5(4) yes . 11_665
F(1) P(1) F(1) 60.5(4) yes . 15_656
F(1) P(1) F(1) 119.5(4) yes . 19_566
F(1) P(1) F(1) 80.4(5) yes . 23_566
F(1) P(1) F(1) 60.5(4) yes . 24_566
F(1) P(1) F(1) 119.5(5) yes 2_555 3_555
F(1) P(1) F(1) 60.5(4) yes 2_555 7_665
F(1) P(1) F(1) 60.5(5) yes 2_555 8_656
F(1) P(1) F(1) 60.5(4) yes 2_555 9_656
F(1) P(1) F(1) 80.4(4) yes 2_555 10_665
F(1) P(1) F(1) 119.5(5) yes 2_555 11_665
F(1) P(1) F(1) 180.0(7) yes 2_555 15_656
F(1) P(1) F(1) 99.6(4) yes 2_555 19_566
F(1) P(1) F(1) 119.5(4) yes 2_555 23_566
F(1) P(1) F(1) 60.5(5) yes 2_555 24_566
F(1) P(1) F(1) 60.5(4) yes 3_555 7_665
F(1) P(1) F(1) 80.4(4) yes 3_555 8_656
F(1) P(1) F(1) 119.5(4) yes 3_555 9_656
F(1) P(1) F(1) 119.5(5) yes 3_555 10_665
F(1) P(1) F(1) 99.6(4) yes 3_555 11_665
F(1) P(1) F(1) 60.5(5) yes 3_555 15_656
F(1) P(1) F(1) 60.5(5) yes 3_555 19_566
F(1) P(1) F(1) 60.5(4) yes 3_555 23_566
F(1) P(1) F(1) 180.0(6) yes 3_555 24_566
F(1) P(1) F(1) 60.5(4) yes 7_665 8_656
F(1) P(1) F(1) 80.4(5) yes 7_665 9_656
F(1) P(1) F(1) 119.5(4) yes 7_665 10_665
F(1) P(1) F(1) 119.5(4) yes 7_665 11_665
F(1) P(1) F(1) 119.5(4) yes 7_665 15_656
F(1) P(1) F(1) 60.5(4) yes 7_665 19_566
F(1) P(1) F(1) 99.6(5) yes 7_665 23_566
F(1) P(1) F(1) 119.5(4) yes 7_665 24_566
F(1) P(1) F(1) 119.5(4) yes 8_656 9_656
F(1) P(1) F(1) 60.5(5) yes 8_656 10_665
F(1) P(1) F(1) 180.0(6) yes 8_656 11_665
F(1) P(1) F(1) 119.5(5) yes 8_656 15_656
F(1) P(1) F(1) 119.5(5) yes 8_656 19_566
F(1) P(1) F(1) 60.5(4) yes 8_656 23_566
F(1) P(1) F(1) 99.6(4) yes 8_656 24_566
F(1) P(1) F(1) 119.5(4) yes 9_656 10_665
F(1) P(1) F(1) 60.5(4) yes 9_656 11_665
F(1) P(1) F(1) 119.5(4) yes 9_656 15_656
F(1) P(1) F(1) 60.5(4) yes 9_656 19_566
F(1) P(1) F(1) 180.0(6) yes 9_656 23_566
F(1) P(1) F(1) 60.5(4) yes 9_656 24_566
F(1) P(1) F(1) 119.5(5) yes 10_665 11_665
F(1) P(1) F(1) 99.6(4) yes 10_665 15_656
F(1) P(1) F(1) 180.0(7) yes 10_665 19_566
F(1) P(1) F(1) 60.5(4) yes 10_665 23_566
F(1) P(1) F(1) 60.5(5) yes 10_665 24_566
F(1) P(1) F(1) 60.5(5) yes 11_665 15_656
F(1) P(1) F(1) 60.5(5) yes 11_665 19_566
F(1) P(1) F(1) 119.5(4) yes 11_665 23_566
F(1) P(1) F(1) 80.4(4) yes 11_665 24_566
F(1) P(1) F(1) 80.4(4) yes 15_656 19_566
F(1) P(1) F(1) 60.5(4) yes 15_656 23_566
F(1) P(1) F(1) 119.5(5) yes 15_656 24_566
F(1) P(1) F(1) 119.5(4) yes 19_566 23_566
F(1) P(1) F(1) 119.5(5) yes 19_566 24_566
F(1) P(1) F(1) 119.5(4) yes 23_566 24_566
F(2) P(2) F(2) 95.5(4) yes . 4_465
F(2) P(2) F(2) 143.8(6) yes . 7_675
F(2) P(2) F(2) 95.5(4) yes . 12_655
F(2) P(2) F(3) 124.2(6) yes . .
F(2) P(2) F(3) 94.2(6) yes . 4_465
F(2) P(2) F(3) 89.1(6) yes . 7_675
F(2) P(2) F(3) 51.6(5) yes . 12_655
F(2) P(2) F(4) 69.6(5) yes . .
F(2) P(2) F(4) 44.2(6) yes . 4_465
F(2) P(2) F(4) 95.7(5) yes . 7_675
F(2) P(2) F(4) 165.0(5) yes . 12_655
F(2) P(2) F(2) 95.5(4) yes 4_465 7_675
F(2) P(2) F(2) 143.8(6) yes 4_465 12_655
F(2) P(2) F(3) 51.6(5) yes 4_465 .
F(2) P(2) F(3) 124.2(5) yes 4_465 4_465
F(2) P(2) F(3) 94.2(5) yes 4_465 7_675
F(2) P(2) F(3) 89.1(5) yes 4_465 12_655
F(2) P(2) F(4) 165.0(5) yes 4_465 .
F(2) P(2) F(4) 69.6(5) yes 4_465 4_465
F(2) P(2) F(4) 44.2(6) yes 4_465 7_675
F(2) P(2) F(4) 95.7(5) yes 4_465 12_655
F(2) P(2) F(2) 95.5(4) yes 7_675 12_655
F(2) P(2) F(3) 89.1(6) yes 7_675 .
F(2) P(2) F(3) 51.6(5) yes 7_675 4_465
F(2) P(2) F(3) 124.2(6) yes 7_675 7_675
F(2) P(2) F(3) 94.2(6) yes 7_675 12_655
F(2) P(2) F(4) 95.7(5) yes 7_675 .
F(2) P(2) F(4) 165.0(5) yes 7_675 4_465
F(2) P(2) F(4) 69.6(5) yes 7_675 7_675
F(2) P(2) F(4) 44.2(6) yes 7_675 12_655
F(2) P(2) F(3) 94.2(5) yes 12_655 .
F(2) P(2) F(3) 89.1(5) yes 12_655 4_465
F(2) P(2) F(3) 51.6(5) yes 12_655 7_675
F(2) P(2) F(3) 124.2(5) yes 12_655 12_655
F(2) P(2) F(4) 44.2(6) yes 12_655 .
F(2) P(2) F(4) 95.7(5) yes 12_655 4_465
F(2) P(2) F(4) 165.0(5) yes 12_655 7_675
F(2) P(2) F(4) 69.6(5) yes 12_655 12_655
F(3) P(2) F(3) 140.7(6) yes . 4_465
F(3) P(2) F(3) 56.8(5) yes . 7_675
F(3) P(2) F(3) 140.7(5) yes . 12_655
F(3) P(2) F(4) 138.4(5) yes . .
F(3) P(2) F(4) 80.2(6) yes . 4_465
F(3) P(2) F(4) 87.6(5) yes . 7_675
F(3) P(2) F(4) 57.5(6) yes . 12_655
F(3) P(2) F(3) 140.7(5) yes 4_465 7_675
F(3) P(2) F(3) 56.8(6) yes 4_465 12_655
F(3) P(2) F(4) 57.5(5) yes 4_465 .
F(3) P(2) F(4) 138.4(6) yes 4_465 4_465
F(3) P(2) F(4) 80.2(5) yes 4_465 7_675
F(3) P(2) F(4) 87.6(6) yes 4_465 12_655
F(3) P(2) F(3) 140.7(6) yes 7_675 12_655
F(3) P(2) F(4) 87.6(5) yes 7_675 .
F(3) P(2) F(4) 57.5(6) yes 7_675 4_465
F(3) P(2) F(4) 138.4(5) yes 7_675 7_675
F(3) P(2) F(4) 80.2(6) yes 7_675 12_655
F(3) P(2) F(4) 80.2(5) yes 12_655 .
F(3) P(2) F(4) 87.6(6) yes 12_655 4_465
F(3) P(2) F(4) 57.5(5) yes 12_655 7_675
F(3) P(2) F(4) 138.4(6) yes 12_655 12_655
F(4) P(2) F(4) 99.3(5) yes . 4_465
F(4) P(2) F(4) 132.7(6) yes . 7_675
F(4) P(2) F(4) 99.3(5) yes . 12_655
F(4) P(2) F(4) 99.3(5) yes 4_465 7_675
F(4) P(2) F(4) 132.7(6) yes 4_465 12_655
F(4) P(2) F(4) 99.3(5) yes 7_675 12_655
P(1) F(1) F(1) 59.8(5) yes . 10_665
P(1) F(1) F(1) 59.8(5) yes . 11_665
P(1) F(1) F(1) 59.8(5) yes . 15_656
P(1) F(1) F(1) 59.8(5) yes . 24_566
F(1) F(1) F(1) 118.2(8) yes 10_665 11_665
F(1) F(1) F(1) 98.7(8) yes 10_665 15_656
F(1) F(1) F(1) 60.0(6) yes 10_665 24_566
F(1) F(1) F(1) 60.0(6) yes 11_665 15_656
F(1) F(1) F(1) 79.7(6) yes 11_665 24_566
F(1) F(1) F(1) 118.2(8) yes 15_656 24_566
P(2) F(2) F(3) 68.6(6) yes . 12_655
P(2) F(2) F(4) 68.9(7) yes . 4_465
F(3) F(2) F(4) 120.5(9) yes 12_655 4_465
P(2) F(3) F(2) 59.8(6) yes . 4_465
P(2) F(3) F(3) 61.6(5) yes . 7_675
P(2) F(3) F(4) 58.1(5) yes . 12_655
F(2) F(3) F(3) 103.9(9) yes 4_465 7_675
F(2) F(3) F(4) 102.3(9) yes 4_465 12_655
F(3) F(3) F(4) 83.1(8) yes 7_675 12_655
P(2) F(4) F(2) 66.9(6) yes . 12_655
P(2) F(4) F(3) 64.4(5) yes . 4_465
F(2) F(4) F(3) 110.5(9) yes 12_655 4_465
C(2) N(1) C(3) 109.6(4) yes . .
Fe(1) N(2) C(2) 144.9(3) yes . .
Fe(1) N(2) C(4) 110.2(3) yes . .
C(2) N(2) C(4) 104.7(4) yes . .
Fe(1) N(3) C(5) 115.1(3) yes . .
Fe(1) N(3) C(6) 129.1(3) yes . .
C(5) N(3) C(6) 115.7(3) yes . .
N(1) C(2) N(2) 111.7(5) yes . .
N(1) C(2) C(1) 122.5(5) yes . .
N(2) C(2) C(1) 125.8(5) yes . .
N(1) C(3) C(4) 103.3(5) yes . .
N(2) C(4) C(3) 110.7(5) yes . .
N(2) C(4) C(5) 121.3(4) yes . .
C(3) C(4) C(5) 127.9(5) yes . .
N(3) C(5) C(4) 116.2(4) yes . .
N(3) C(6) C(7) 112.5(4) yes . .
C(6) C(7) C(8) 110.0(6) yes . .
C(7) C(8) C(9) 121.8(10) yes . .
C(8) C(9) C(10) 116.5(12) yes . .
C(2) N(1) H(1) 125.2 no . .
C(3) N(1) H(1) 125.2 no . .
C(2) C(1) H(2) 109.5 no . .
C(2) C(1) H(3) 109.5 no . .
C(2) C(1) H(4) 109.5 no . .
H(2) C(1) H(3) 109.5 no . .
H(2) C(1) H(4) 109.5 no . .
H(3) C(1) H(4) 109.5 no . .
N(1) C(3) H(5) 128.4 no . .
C(4) C(3) H(5) 128.4 no . .
N(3) C(5) H(6) 121.9 no . .
C(4) C(5) H(6) 121.9 no . .
N(3) C(6) H(7) 108.7 no . .
N(3) C(6) H(8) 108.7 no . .
C(7) C(6) H(7) 108.7 no . .
C(7) C(6) H(8) 108.7 no . .
H(7) C(6) H(8) 109.5 no . .
C(6) C(7) H(9) 109.3 no . .
C(6) C(7) H(10) 109.3 no . .
C(8) C(7) H(9) 109.4 no . .
C(8) C(7) H(10) 109.3 no . .
H(9) C(7) H(10) 109.5 no . .
C(7) C(8) H(11) 106.3 no . .
C(7) C(8) H(12) 106.3 no . .
C(9) C(8) H(11) 106.3 no . .
C(9) C(8) H(12) 106.3 no . .
H(11) C(8) H(12) 109.5 no . .
C(8) C(9) H(13) 107.7 no . .
C(8) C(9) H(14) 107.7 no . .
C(10) C(9) H(13) 107.7 no . .
C(10) C(9) H(14) 107.7 no . .
H(13) C(9) H(14) 109.5 no . .
C(9) C(10) H(15) 109.5 no . .
C(9) C(10) H(16) 109.5 no . .
C(9) C(10) H(17) 109.5 no . .
H(15) C(10) H(16) 109.5 no . .
H(15) C(10) H(17) 109.5 no . .
H(16) C(10) H(17) 109.5 no . .

loop_
_geom_bond_atom_site_label_1
_geom_bond_atom_site_label_2
_geom_bond_distance
_geom_bond_publ_flag
_geom_bond_site_symmetry_2
Fe(1) N(2) 2.169(3) yes .
Fe(1) N(2) 2.169(4) yes 10_665
Fe(1) N(2) 2.169(4) yes 24_566
Fe(1) N(3) 2.197(3) yes .
Fe(1) N(3) 2.197(4) yes 10_665
Fe(1) N(3) 2.197(4) yes 24_566
P(1) F(1) 1.636(11) yes .
P(1) F(1) 1.636(8) yes 2_555
P(1) F(1) 1.636(10) yes 3_555
P(1) F(1) 1.636(11) yes 7_665
P(1) F(1) 1.636(10) yes 8_656
P(1) F(1) 1.636(11) yes 9_656
P(1) F(1) 1.636(8) yes 10_665
P(1) F(1) 1.636(10) yes 11_665
P(1) F(1) 1.636(8) yes 15_656
P(1) F(1) 1.636(8) yes 19_566
P(1) F(1) 1.636(11) yes 23_566
P(1) F(1) 1.636(10) yes 24_566
P(2) F(2) 1.561(9) yes .
P(2) F(2) 1.561(8) yes 4_465
P(2) F(2) 1.561(9) yes 7_675
P(2) F(2) 1.561(8) yes 12_655
P(2) F(3) 1.681(11) yes .
P(2) F(3) 1.681(12) yes 4_465
P(2) F(3) 1.681(11) yes 7_675
P(2) F(3) 1.681(12) yes 12_655
P(2) F(4) 1.583(11) yes .
P(2) F(4) 1.583(11) yes 4_465
P(2) F(4) 1.583(11) yes 7_675
P(2) F(4) 1.583(11) yes 12_655
F(1) F(1) 1.648(12) yes 10_665
F(1) F(1) 1.648(12) yes 11_665
F(1) F(1) 1.648(12) yes 15_656
F(1) F(1) 1.648(12) yes 24_566
F(2) F(3) 1.416(15) yes 12_655
F(2) F(4) 1.184(17) yes 4_465
F(3) F(3) 1.599(14) yes 7_675
F(3) F(4) 1.573(17) yes 12_655
N(1) C(2) 1.312(7) yes .
N(1) C(3) 1.350(9) yes .
N(2) C(2) 1.283(7) yes .
N(2) C(4) 1.370(7) yes .
N(3) C(5) 1.287(7) yes .
N(3) C(6) 1.496(6) yes .
C(1) C(2) 1.491(7) yes .
C(3) C(4) 1.352(9) yes .
C(4) C(5) 1.437(8) yes .
C(6) C(7) 1.481(9) yes .
C(7) C(8) 1.573(12) yes .
C(8) C(9) 1.119(16) yes .
C(9) C(10) 1.564(14) yes .
N(1) H(1) 0.950 no .
C(1) H(2) 0.950 no .
C(1) H(3) 0.950 no .
C(1) H(4) 0.950 no .
C(3) H(5) 0.950 no .
C(5) H(6) 0.950 no .
C(6) H(7) 0.950 no .
C(6) H(8) 0.950 no .
C(7) H(9) 0.950 no .
C(7) H(10) 0.950 no .
C(8) H(11) 0.950 no .
C(8) H(12) 0.950 no .
C(9) H(13) 0.950 no .
C(9) H(14) 0.950 no .
C(10) H(15) 0.950 no .
C(10) H(16) 0.950 no .
C(10) H(17) 0.950 no .

loop_
_geom_contact_atom_site_label_1
_geom_contact_atom_site_label_2
_geom_contact_distance
_geom_contact_site_symmetry_2
Cl(1) N(1) 3.129(4) .
Cl(1) N(1) 3.129(6) 11_665
Cl(1) N(1) 3.129(4) 15_656
F(1) C(1) 3.407(10) 2_555
F(1) C(1) 2.968(13) 7_665
F(2) C(3) 3.313(10) 8_666
F(4) C(5) 3.584(12) 24_566
N(1) Cl(1) 3.129(4) .
C(1) F(1) 3.407(13) 3_555
C(1) F(1) 2.968(13) 7_665
C(3) F(2) 3.313(10) 19_466
C(5) F(4) 3.584(12) 10_665
Cl(1) H(1) 2.187 .
Cl(1) H(1) 2.188 11_665
Cl(1) H(1) 2.187 15_656
Cl(1) H(4) 3.332 .
Cl(1) H(4) 3.332 11_665
Cl(1) H(4) 3.332 15_656
Cl(1) H(7) 2.773 14_556
Cl(1) H(7) 2.773 18_455
Cl(1) H(7) 2.773 21_565
P(1) H(2) 3.480 .
P(1) H(2) 3.480 2_555
P(1) H(2) 3.480 3_555
P(1) H(2) 3.480 7_665
P(1) H(2) 3.480 8_656
P(1) H(2) 3.480 9_656
P(1) H(2) 3.480 10_665
P(1) H(2) 3.480 11_665
P(1) H(2) 3.480 15_656
P(1) H(2) 3.480 19_566
P(1) H(2) 3.480 23_566
P(1) H(2) 3.480 24_566
F(1) H(2) 2.520 2_555
F(1) H(2) 3.507 3_555
F(1) H(2) 2.046 7_665
F(1) H(2) 3.175 8_656
F(1) H(2) 2.867 19_566
F(1) H(2) 3.565 23_566
F(1) H(3) 3.578 2_555
F(1) H(3) 3.553 7_665
F(1) H(4) 3.307 7_665
F(2) H(5) 2.515 8_666
F(2) H(6) 3.273 8_666
F(2) H(6) 2.932 22_564
F(2) H(14) 2.912 13_555
F(3) H(5) 2.931 17_554
F(3) H(6) 2.787 17_554
F(3) H(14) 3.097 2_565
F(3) H(14) 3.514 10_665
F(3) H(15) 3.313 2_565
F(4) H(5) 3.087 22_564
F(4) H(6) 3.436 22_564
F(4) H(6) 2.684 24_566
F(4) H(8) 3.495 24_566
F(4) H(14) 2.945 13_555
N(1) H(4) 3.560 15_656
N(1) H(7) 3.527 21_565
N(1) H(8) 3.167 21_565
C(3) H(8) 3.200 21_565
C(3) H(15) 3.575 18_455
C(6) H(1) 3.375 5_465
C(7) H(12) 3.516 4_455
C(10) H(15) 3.172 9_555
C(10) H(16) 3.193 7_565
C(10) H(16) 3.468 9_555
H(1) Cl(1) 2.187 .
H(1) C(6) 3.375 21_565
